data_7061083
loop_
_publ_author_name
'Kaur, Kulwinder'
'Singh, Raghubir'
'Kaur, Varinder'
'Capalash, Neena'

_publ_section_title
;
 Water stable fluorescent organotin(iv) compounds: aggregation induced
 emission enhancement and recognition of lead ions in an aqueous system
;
_journal_issue 1
_journal_name_full 'New Journal of Chemistry'
_journal_page_first 148
_journal_page_last 161
_journal_paper_doi 10.1039/D1NJ04612H
_journal_volume 46
_journal_year 2022
_chemical_formula_moiety 'C34 H28 O6 Sn'
_chemical_formula_sum 'C34 H28 O6 Sn'
_chemical_formula_weight 651.25
_space_group_crystal_system monoclinic
_space_group_IT_number 14
_space_group_name_Hall '-P 2ybc'
_space_group_name_H-M_alt 'P 1 21/c 1'
_atom_sites_solution_hydrogens geom
_atom_sites_solution_primary dual
_audit_creation_date 2021-08-16
_audit_creation_method
;
Olex2 1.3
(compiled 2020.02.04 svn.rd84adfe8 for OlexSys, GUI svn.r6032)
;
_audit_update_record
;
2021-08-16 deposited with the CCDC.	2021-11-12 downloaded from the CCDC.
;
_cell_angle_alpha 90
_cell_angle_beta 99.344(2)
_cell_angle_gamma 90
_cell_formula_units_Z 4
_cell_length_a 11.5018(3)
_cell_length_b 14.9532(3)
_cell_length_c 17.5970(5)
_cell_measurement_reflns_used 13049
_cell_measurement_temperature 298(2)
_cell_measurement_theta_max 27.1270
_cell_measurement_theta_min 3.3610
_cell_volume 2986.33(13)
_computing_cell_refinement 'CrysAlisPro 1.171.39.46 (Rigaku OD, 2018)'
_computing_data_collection 'CrysAlisPro 1.171.39.46 (Rigaku OD, 2018)'
_computing_data_reduction 'CrysAlisPro 1.171.39.46 (Rigaku OD, 2018)'
_computing_molecular_graphics 'Olex2 1.3 (Dolomanov et al., 2009)'
_computing_publication_material 'Olex2 1.3 (Dolomanov et al., 2009)'
_computing_structure_refinement 'SHELXL 2018/3 (Sheldrick, 2015)'
_computing_structure_solution 'SHELXT  (Sheldrick, 2015)'
_diffrn_ambient_temperature 298(2)
_diffrn_detector 'CCD plate'
_diffrn_detector_type HyPix3000
_diffrn_measured_fraction_theta_full 0.969
_diffrn_measured_fraction_theta_max 0.909
_diffrn_measurement_details
;
List of Runs (angles in degrees, time in seconds):

  # Type    Start    End  Width  t~exp~   \w     \q     \k     \f   Frames
#--------------------------------------------------------------------------
  1  \w    -44.00 -19.00   0.50   17.28    --   -9.95 109.00 127.00   50
  2  \w     -5.00  20.00   0.50   17.28    --   10.22-109.00  31.00   50
  3  \w    -23.00  33.00   0.50   17.28    --   -9.95  38.00 120.00  112
  4  \w     25.00  50.00   0.50   17.28    --   -9.95  38.00   0.00   50
  5  \w    -31.00   7.00   0.50   17.28    --   -9.95 -57.00-150.00   76
  6  \w    -70.00  16.00   0.50   17.28    --   -9.95 -77.00  30.00  172
  7  \w    -23.00  54.00   0.50   17.28    --   -9.95  38.00-120.00  154
  8  \w    -72.00 -45.00   0.50   17.28    --   -9.95 -77.00 -30.00   54
  9  \w    -25.00 -12.50   0.50   17.28    --   -9.95 -77.00 -30.00   25
;
_diffrn_measurement_device 'four-circle diffractometer'
_diffrn_measurement_device_type 'SuperNova, Single source at offset/far, HyPix3000'
_diffrn_measurement_method '\w scans'
_diffrn_orient_matrix_type 'CrysAlisPro convention (1999,Acta A55,543-557)'
_diffrn_orient_matrix_UB_11 0.0168272000
_diffrn_orient_matrix_UB_12 0.0077708000
_diffrn_orient_matrix_UB_13 -0.0364626000
_diffrn_orient_matrix_UB_21 0.0102612000
_diffrn_orient_matrix_UB_22 0.0457047000
_diffrn_orient_matrix_UB_23 0.0096458000
_diffrn_orient_matrix_UB_31 0.0593147000
_diffrn_orient_matrix_UB_32 -0.0100702000
_diffrn_orient_matrix_UB_33 0.0156666000
_diffrn_radiation_monochromator mirror
_diffrn_radiation_probe x-ray
_diffrn_radiation_type 'Mo K\a'
_diffrn_radiation_wavelength 0.71073
_diffrn_reflns_av_R_equivalents 0.0729
_diffrn_reflns_av_unetI/netI 0.0501
_diffrn_reflns_Laue_measured_fraction_full 0.969
_diffrn_reflns_Laue_measured_fraction_max 0.909
_diffrn_reflns_limit_h_max 12
_diffrn_reflns_limit_h_min -14
_diffrn_reflns_limit_k_max 19
_diffrn_reflns_limit_k_min -19
_diffrn_reflns_limit_l_max 22
_diffrn_reflns_limit_l_min -22
_diffrn_reflns_number 19971
_diffrn_reflns_point_group_measured_fraction_full 0.969
_diffrn_reflns_point_group_measured_fraction_max 0.909
_diffrn_reflns_theta_full 25.242
_diffrn_reflns_theta_max 27.382
_diffrn_reflns_theta_min 3.177
_diffrn_source 'micro-focus sealed X-ray tube'
_diffrn_source_type 'SuperNova (Mo) X-ray Source'
_exptl_absorpt_coefficient_mu 0.899
_exptl_absorpt_correction_T_max 0.907
_exptl_absorpt_correction_T_min 0.761
_exptl_absorpt_correction_type multi-scan
_exptl_absorpt_process_details
;
CrysAlisPro 1.171.39.46 (Rigaku Oxford Diffraction, 2018)
Empirical absorption correction using spherical harmonics,
 implemented in SCALE3 ABSPACK scaling algorithm.
;
_exptl_crystal_colour yellow
_exptl_crystal_colour_primary yellow
_exptl_crystal_density_diffrn 1.449
_exptl_crystal_description block
_exptl_crystal_F_000 1320
_exptl_crystal_size_max 0.321
_exptl_crystal_size_mid 0.221
_exptl_crystal_size_min 0.111
_exptl_transmission_factor_max 0.907
_exptl_transmission_factor_min 0.761
_refine_diff_density_max 1.441
_refine_diff_density_min -0.413
_refine_diff_density_rms 0.104
_refine_ls_extinction_method none
_refine_ls_goodness_of_fit_ref 1.075
_refine_ls_hydrogen_treatment constr
_refine_ls_matrix_type full
_refine_ls_number_parameters 374
_refine_ls_number_reflns 6169
_refine_ls_number_restraints 1
_refine_ls_restrained_S_all 1.075
_refine_ls_R_factor_all 0.0621
_refine_ls_R_factor_gt 0.0489
_refine_ls_shift/su_max 0.001
_refine_ls_shift/su_mean 0.000
_refine_ls_structure_factor_coef Fsqd
_refine_ls_weighting_details 'w=1/[\s^2^(Fo^2^)+(0.0928P)^2^] where P=(Fo^2^+2Fc^2^)/3'
_refine_ls_weighting_scheme calc
_refine_ls_wR_factor_gt 0.1458
_refine_ls_wR_factor_ref 0.1565
_reflns_Friedel_coverage 0.000
_reflns_number_gt 4749
_reflns_number_total 6169
_reflns_threshold_expression 'I > 2\s(I)'
_cod_data_source_file d1nj04612h2.cif
_cod_data_source_block var-k16
_cod_depositor_comments 'Adding full bibliography for 7061080--7061084.cif.'
_cod_original_cell_volume 2986.31(13)
_cod_database_code 7061083
_shelx_shelxl_version_number 2018/3
_chemical_oxdiff_formula 'Sn O H C'
_shelx_space_group_comment
;
The symmetry employed for this shelxl refinement is uniquely defined
by the following loop, which should always be used as a source of
symmetry information in preference to the above space-group names.
They are only intended as comments.
;
_shelx_estimated_absorpt_t_max 0.907
_shelx_estimated_absorpt_t_min 0.761
_reflns_odcompleteness_completeness 96.26
_reflns_odcompleteness_iscentric 1
_reflns_odcompleteness_theta 26.32
_olex2_refinement_description
;
1. Fixed Uiso
 At 1.2 times of:
  All C(H) groups
 At 1.5 times of:
  All C(H,H,H) groups
2. Rigid bond restraints
 C29, C30
 with sigma for 1-2 distances of 0.005 and sigma for 1-3 distances of 0.005
3.a Aromatic/amide H refined with riding coordinates:
 C7(H7), C20(H20), C31(H31), C23(H23), C27(H27), C4(H4), C15(H15), C6(H6),
 C11(H11), C5(H5), C12(H12), C14(H14), C21(H21), C30(H30), C28(H28), C22(H22)
3.b Idealised Me refined as rotating group:
 C34(H34A,H34B,H34C), C33(H33A,H33B,H33C), C32(H32A,H32B,H32C), C16(H16A,H16B,
 H16C)
;
_olex2_submission_special_instructions 'No special instructions were received'
_oxdiff_exptl_absorpt_empirical_details
;
Empirical correction (ABSPACK) includes:
- Absorption correction using spherical harmonics
- Frame scaling
;
_oxdiff_exptl_absorpt_empirical_full_max 1.314
_oxdiff_exptl_absorpt_empirical_full_min 0.548

loop_
_space_group_symop_operation_xyz
'x, y, z'
'-x, y+1/2, -z+1/2'
'-x, -y, -z'
'x, -y-1/2, z-1/2'

loop_
_atom_site_label
_atom_site_type_symbol
_atom_site_fract_x
_atom_site_fract_y
_atom_site_fract_z
_atom_site_U_iso_or_equiv
_atom_site_adp_type
_atom_site_occupancy
_atom_site_site_symmetry_order
_atom_site_calc_flag
_atom_site_refinement_flags_posn
_atom_site_refinement_flags_adp
_atom_site_refinement_flags_occupancy
_atom_site_disorder_assembly
_atom_site_disorder_group
Sn1 Sn 0.27770(2) 0.56819(2) 0.28141(2) 0.05461(15) Uani 1 1 d . . . . .
O4 O 0.3715(2) 0.45359(17) 0.31954(15) 0.0572(6) Uani 1 1 d . . . . .
O5 O 0.6495(2) 0.34916(17) 0.30338(16) 0.0600(7) Uani 1 1 d . . . . .
O3 O 0.1641(2) 0.50349(16) 0.34318(16) 0.0645(7) Uani 1 1 d . . . . .
O6 O -0.1288(2) 0.5368(2) 0.38882(17) 0.0651(7) Uani 1 1 d . . . . .
O1 O 0.4605(3) 0.56881(16) 0.22819(19) 0.0683(8) Uani 1 1 d . . . . .
O2 O 0.1061(2) 0.66240(19) 0.27743(18) 0.0788(9) Uani 1 1 d . . . . .
C26 C -0.0152(4) 0.4067(3) 0.4186(2) 0.0578(10) Uani 1 1 d . . . . .
C1 C 0.4770(3) 0.4370(2) 0.3005(2) 0.0485(9) Uani 1 1 d . . . . .
C10 C 0.5187(3) 0.2971(2) 0.3834(2) 0.0556(9) Uani 1 1 d . . . . .
C17 C 0.0579(3) 0.5394(3) 0.3468(2) 0.0546(9) Uani 1 1 d . . . . .
C8 C 0.6940(3) 0.4055(3) 0.2560(2) 0.0575(9) Uani 1 1 d . . . . .
C9 C 0.5437(3) 0.3647(2) 0.3276(2) 0.0532(9) Uani 1 1 d . . . . .
C2 C 0.5202(3) 0.5012(3) 0.2499(2) 0.0550(9) Uani 1 1 d . . . . .
C3 C 0.6337(3) 0.4834(3) 0.2271(2) 0.0543(9) Uani 1 1 d . . . . .
C25 C -0.0232(3) 0.4967(3) 0.3832(2) 0.0574(9) Uani 1 1 d . . . . .
C24 C -0.1572(3) 0.6167(3) 0.3557(2) 0.0606(10) Uani 1 1 d . . . . .
C18 C 0.0317(3) 0.6240(3) 0.3124(2) 0.0591(10) Uani 1 1 d . . . . .
C19 C -0.0820(3) 0.6628(3) 0.3156(2) 0.0632(10) Uani 1 1 d . . . . .
C7 C 0.8033(4) 0.3833(3) 0.2354(3) 0.0720(12) Uani 1 1 d . . . . .
H7 H 0.842998 0.331479 0.253731 0.086 Uiso 1 1 calc R U . . .
C20 C -0.1200(4) 0.7446(3) 0.2791(3) 0.0741(12) Uani 1 1 d . . . . .
H20 H -0.070899 0.776927 0.252148 0.089 Uiso 1 1 calc R U . . .
C13 C 0.4824(4) 0.1705(3) 0.4958(2) 0.0692(11) Uani 1 1 d . . . . .
C31 C -0.1002(4) 0.3787(3) 0.4606(2) 0.0711(12) Uani 1 1 d . . . . .
H31 H -0.161258 0.416679 0.468250 0.085 Uiso 1 1 calc R U . . .
C23 C -0.2695(4) 0.6484(3) 0.3618(3) 0.0796(13) Uani 1 1 d . . . . .
H23 H -0.318916 0.617744 0.389663 0.096 Uiso 1 1 calc R U . . .
C27 C 0.0733(4) 0.3471(3) 0.4094(3) 0.0711(12) Uani 1 1 d . . . . .
H27 H 0.133759 0.365079 0.383631 0.085 Uiso 1 1 calc R U . . .
C4 C 0.6856(4) 0.5409(3) 0.1802(3) 0.0650(11) Uani 1 1 d . . . . .
H4 H 0.648035 0.593727 0.162246 0.078 Uiso 1 1 calc R U . . .
C15 C 0.6007(4) 0.2307(3) 0.4083(2) 0.0700(11) Uani 1 1 d . . . . .
H15 H 0.670263 0.227994 0.387812 0.084 Uiso 1 1 calc R U . . .
C6 C 0.8497(4) 0.4410(3) 0.1871(3) 0.0804(15) Uani 1 1 d . . . . .
H6 H 0.921321 0.427252 0.171927 0.097 Uiso 1 1 calc R U . . .
C11 C 0.4178(4) 0.2977(3) 0.4157(3) 0.0727(12) Uani 1 1 d . . . . .
H11 H 0.359713 0.340002 0.399641 0.087 Uiso 1 1 calc R U . . .
C5 C 0.7920(4) 0.5191(3) 0.1607(3) 0.0805(13) Uani 1 1 d . . . . .
H5 H 0.826522 0.557330 0.129069 0.097 Uiso 1 1 calc R U . . .
C29 C -0.0082(4) 0.2327(3) 0.4821(2) 0.0737(12) Uani 1 1 d . U . . .
C12 C 0.4014(4) 0.2366(3) 0.4715(2) 0.0760(13) Uani 1 1 d . . . . .
H12 H 0.333354 0.240084 0.493523 0.091 Uiso 1 1 calc R U . . .
C14 C 0.5806(5) 0.1692(3) 0.4623(3) 0.0819(14) Uani 1 1 d . . . . .
H14 H 0.636558 0.124885 0.476682 0.098 Uiso 1 1 calc R U . . .
C21 C -0.2307(4) 0.7748(4) 0.2844(3) 0.0856(16) Uani 1 1 d . . . . .
H21 H -0.256494 0.828293 0.260389 0.103 Uiso 1 1 calc R U . . .
C30 C -0.0928(4) 0.2914(4) 0.4916(3) 0.0845(14) Uani 1 1 d . U . . .
H30 H -0.149924 0.273564 0.520269 0.101 Uiso 1 1 calc R U . . .
C34 C 0.3616(4) 0.6699(3) 0.3539(3) 0.0798(13) Uani 1 1 d . . . . .
H34A H 0.318764 0.679982 0.395585 0.120 Uiso 1 1 calc R U . . .
H34B H 0.363554 0.724051 0.324842 0.120 Uiso 1 1 calc R U . . .
H34C H 0.440666 0.651780 0.374156 0.120 Uiso 1 1 calc R U . . .
C28 C 0.0730(4) 0.2626(3) 0.4375(3) 0.0844(14) Uani 1 1 d . . . . .
H28 H 0.130025 0.222827 0.426260 0.101 Uiso 1 1 calc R U . . .
C33 C 0.2003(4) 0.5424(4) 0.1669(3) 0.0811(13) Uani 1 1 d . . . . .
H33A H 0.251775 0.505039 0.142897 0.122 Uiso 1 1 calc R U . . .
H33B H 0.187573 0.597790 0.139260 0.122 Uiso 1 1 calc R U . . .
H33C H 0.126285 0.512512 0.166266 0.122 Uiso 1 1 calc R U . . .
C22 C -0.3041(4) 0.7290(4) 0.3237(3) 0.0931(17) Uani 1 1 d . . . . .
H22 H -0.378937 0.751592 0.325392 0.112 Uiso 1 1 calc R U . . .
C32 C -0.0020(6) 0.1417(4) 0.5153(3) 0.1048(18) Uani 1 1 d . . . . .
H32A H 0.046052 0.142567 0.565253 0.157 Uiso 1 1 calc R U . . .
H32B H 0.031879 0.101712 0.482215 0.157 Uiso 1 1 calc R U . . .
H32C H -0.079892 0.121782 0.519843 0.157 Uiso 1 1 calc R U . . .
C16 C 0.4607(6) 0.1048(4) 0.5556(3) 0.105(2) Uani 1 1 d . . . . .
H16A H 0.472851 0.133171 0.605160 0.158 Uiso 1 1 calc R U . . .
H16B H 0.514150 0.055397 0.556069 0.158 Uiso 1 1 calc R U . . .
H16C H 0.381075 0.083401 0.543996 0.158 Uiso 1 1 calc R U . . .

loop_
_atom_site_aniso_label
_atom_site_aniso_U_11
_atom_site_aniso_U_22
_atom_site_aniso_U_33
_atom_site_aniso_U_23
_atom_site_aniso_U_13
_atom_site_aniso_U_12
Sn1 0.0443(2) 0.0449(2) 0.0740(3) 0.01327(11) 0.00798(15) 0.00051(9)
O4 0.0477(14) 0.0532(13) 0.0736(17) 0.0164(13) 0.0187(12) 0.0093(11)
O5 0.0512(15) 0.0576(15) 0.0738(17) 0.0010(14) 0.0174(13) 0.0107(12)
O3 0.0491(14) 0.0545(15) 0.093(2) 0.0205(14) 0.0211(13) 0.0077(12)
O6 0.0494(16) 0.0692(17) 0.080(2) -0.0117(16) 0.0211(14) 0.0030(14)
O1 0.0568(18) 0.0625(19) 0.088(2) 0.0266(14) 0.0201(15) 0.0071(12)
O2 0.0557(17) 0.0602(17) 0.122(3) 0.0267(17) 0.0191(17) 0.0045(14)
C26 0.062(2) 0.061(2) 0.052(2) -0.0024(19) 0.0138(18) -0.0118(19)
C1 0.048(2) 0.046(2) 0.052(2) 0.0032(15) 0.0114(16) 0.0044(14)
C10 0.062(2) 0.049(2) 0.055(2) 0.0004(17) 0.0062(17) 0.0127(17)
C17 0.046(2) 0.054(2) 0.063(2) -0.0014(19) 0.0079(17) 0.0019(17)
C8 0.051(2) 0.060(2) 0.062(3) -0.016(2) 0.0115(18) -0.0061(18)
C9 0.047(2) 0.052(2) 0.060(2) -0.0050(17) 0.0089(16) 0.0038(16)
C2 0.043(2) 0.056(2) 0.065(2) -0.0008(19) 0.0091(17) -0.0046(17)
C3 0.050(2) 0.058(2) 0.056(2) -0.0096(18) 0.0120(17) -0.0067(17)
C25 0.050(2) 0.057(2) 0.066(2) -0.0133(19) 0.0128(17) -0.0013(17)
C24 0.052(2) 0.060(2) 0.068(3) -0.017(2) 0.0052(19) 0.0058(18)
C18 0.046(2) 0.053(2) 0.075(3) -0.0008(19) -0.0001(18) 0.0042(17)
C19 0.048(2) 0.056(2) 0.081(3) -0.022(2) -0.0012(19) 0.0041(17)
C7 0.057(3) 0.075(3) 0.087(3) -0.018(2) 0.022(2) 0.005(2)
C20 0.060(3) 0.059(2) 0.096(3) -0.008(2) -0.009(2) 0.009(2)
C13 0.103(3) 0.050(2) 0.054(2) 0.0035(19) 0.013(2) 0.014(2)
C31 0.060(3) 0.086(3) 0.071(3) -0.001(2) 0.021(2) -0.007(2)
C23 0.057(3) 0.081(3) 0.101(4) -0.025(3) 0.014(2) 0.013(2)
C27 0.073(3) 0.064(3) 0.084(3) 0.010(2) 0.033(2) 0.004(2)
C4 0.068(3) 0.070(2) 0.060(3) -0.006(2) 0.019(2) -0.014(2)
C15 0.077(3) 0.059(2) 0.075(3) 0.003(2) 0.016(2) 0.016(2)
C6 0.063(3) 0.097(4) 0.088(4) -0.025(3) 0.032(3) -0.008(2)
C11 0.077(3) 0.067(3) 0.078(3) 0.025(2) 0.024(2) 0.023(2)
C5 0.076(3) 0.092(4) 0.080(3) -0.006(3) 0.032(2) -0.022(3)
C29 0.083(3) 0.078(3) 0.059(3) 0.002(2) 0.007(2) -0.022(2)
C12 0.087(3) 0.070(3) 0.076(3) 0.020(2) 0.027(2) 0.017(2)
C14 0.105(4) 0.056(2) 0.083(3) 0.008(2) 0.010(3) 0.031(2)
C21 0.070(3) 0.064(3) 0.114(5) -0.019(3) -0.008(3) 0.018(2)
C30 0.086(3) 0.099(4) 0.074(3) 0.016(3) 0.030(3) -0.028(2)
C34 0.073(3) 0.054(2) 0.111(4) -0.007(2) 0.012(3) -0.005(2)
C28 0.096(4) 0.065(3) 0.099(4) 0.007(3) 0.038(3) -0.001(2)
C33 0.082(3) 0.088(3) 0.068(3) 0.010(3) -0.004(2) -0.023(3)
C22 0.058(3) 0.089(4) 0.130(5) -0.038(3) 0.007(3) 0.020(3)
C32 0.137(5) 0.090(4) 0.086(4) 0.030(3) 0.014(3) -0.030(3)
C16 0.173(6) 0.074(3) 0.072(4) 0.019(3) 0.033(4) 0.038(4)

loop_
_atom_type_symbol
_atom_type_description
_atom_type_scat_dispersion_real
_atom_type_scat_dispersion_imag
_atom_type_scat_source
C C 0.0033 0.0016 'International Tables Vol C Tables 4.2.6.8 and 6.1.1.4'
H H 0.0000 0.0000 'International Tables Vol C Tables 4.2.6.8 and 6.1.1.4'
O O 0.0106 0.0060 'International Tables Vol C Tables 4.2.6.8 and 6.1.1.4'
Sn Sn -0.6537 1.4246 'International Tables Vol C Tables 4.2.6.8 and 6.1.1.4'

loop_
_geom_angle_atom_site_label_1
_geom_angle_atom_site_label_2
_geom_angle_atom_site_label_3
_geom_angle
_geom_angle_site_symmetry_1
_geom_angle_site_symmetry_3
_geom_angle_publ_flag
O4 Sn1 O1 72.06(9) . . ?
O4 Sn1 O2 150.36(9) . . ?
O4 Sn1 C34 103.65(15) . . ?
O4 Sn1 C33 105.96(17) . . ?
O3 Sn1 O4 77.53(9) . . ?
O3 Sn1 O1 149.45(9) . . ?
O3 Sn1 O2 72.87(9) . . ?
O3 Sn1 C34 106.54(15) . . ?
O3 Sn1 C33 102.26(16) . . ?
O2 Sn1 O1 137.58(9) . . ?
C34 Sn1 O1 83.75(14) . . ?
C34 Sn1 O2 83.62(14) . . ?
C33 Sn1 O1 83.67(16) . . ?
C33 Sn1 O2 82.10(17) . . ?
C33 Sn1 C34 142.28(19) . . ?
C1 O4 Sn1 121.2(2) . . ?
C8 O5 C9 122.2(3) . . ?
C17 O3 Sn1 119.6(2) . . ?
C24 O6 C25 120.8(3) . . ?
C2 O1 Sn1 110.2(2) . . ?
C18 O2 Sn1 109.5(2) . . ?
C31 C26 C25 120.0(4) . . ?
C31 C26 C27 117.7(4) . . ?
C27 C26 C25 122.2(3) . . ?
O4 C1 C9 122.8(3) . . ?
O4 C1 C2 116.6(3) . . ?
C9 C1 C2 120.6(3) . . ?
C15 C10 C9 120.3(3) . . ?
C11 C10 C9 122.8(3) . . ?
C11 C10 C15 116.8(4) . . ?
O3 C17 C25 121.9(4) . . ?
O3 C17 C18 118.0(3) . . ?
C25 C17 C18 120.1(3) . . ?
O5 C8 C3 121.8(3) . . ?
O5 C8 C7 117.4(4) . . ?
C7 C8 C3 120.8(4) . . ?
O5 C9 C10 111.7(3) . . ?
C1 C9 O5 120.2(3) . . ?
C1 C9 C10 128.1(3) . . ?
O1 C2 C1 119.9(3) . . ?
O1 C2 C3 122.7(3) . . ?
C3 C2 C1 117.5(3) . . ?
C8 C3 C2 117.7(3) . . ?
C4 C3 C8 119.4(4) . . ?
C4 C3 C2 122.8(4) . . ?
O6 C25 C26 111.2(3) . . ?
C17 C25 O6 120.5(4) . . ?
C17 C25 C26 128.3(3) . . ?
O6 C24 C19 122.3(3) . . ?
O6 C24 C23 115.5(4) . . ?
C19 C24 C23 122.1(4) . . ?
O2 C18 C17 119.9(3) . . ?
O2 C18 C19 121.7(4) . . ?
C17 C18 C19 118.4(4) . . ?
C24 C19 C18 117.8(4) . . ?
C24 C19 C20 119.2(4) . . ?
C20 C19 C18 123.0(4) . . ?
C8 C7 H7 121.2 . . ?
C6 C7 C8 117.6(4) . . ?
C6 C7 H7 121.2 . . ?
C19 C20 H20 120.8 . . ?
C21 C20 C19 118.4(5) . . ?
C21 C20 H20 120.8 . . ?
C12 C13 C16 120.7(4) . . ?
C14 C13 C12 116.3(4) . . ?
C14 C13 C16 123.0(4) . . ?
C26 C31 H31 120.6 . . ?
C26 C31 C30 118.9(4) . . ?
C30 C31 H31 120.6 . . ?
C24 C23 H23 121.7 . . ?
C24 C23 C22 116.7(5) . . ?
C22 C23 H23 121.7 . . ?
C26 C27 H27 119.6 . . ?
C28 C27 C26 120.9(4) . . ?
C28 C27 H27 119.6 . . ?
C3 C4 H4 120.3 . . ?
C5 C4 C3 119.4(5) . . ?
C5 C4 H4 120.3 . . ?
C10 C15 H15 119.5 . . ?
C14 C15 C10 121.0(4) . . ?
C14 C15 H15 119.5 . . ?
C7 C6 H6 119.2 . . ?
C7 C6 C5 121.5(4) . . ?
C5 C6 H6 119.2 . . ?
C10 C11 H11 119.6 . . ?
C10 C11 C12 120.9(4) . . ?
C12 C11 H11 119.6 . . ?
C4 C5 C6 121.2(4) . . ?
C4 C5 H5 119.4 . . ?
C6 C5 H5 119.4 . . ?
C30 C29 C28 115.3(4) . . ?
C30 C29 C32 122.9(5) . . ?
C28 C29 C32 121.8(5) . . ?
C13 C12 C11 122.3(4) . . ?
C13 C12 H12 118.9 . . ?
C11 C12 H12 118.9 . . ?
C13 C14 C15 122.6(4) . . ?
C13 C14 H14 118.7 . . ?
C15 C14 H14 118.7 . . ?
C20 C21 H21 119.0 . . ?
C22 C21 C20 122.0(5) . . ?
C22 C21 H21 119.0 . . ?
C31 C30 H30 118.1 . . ?
C29 C30 C31 123.8(4) . . ?
C29 C30 H30 118.1 . . ?
Sn1 C34 H34A 109.5 . . ?
Sn1 C34 H34B 109.5 . . ?
Sn1 C34 H34C 109.5 . . ?
H34A C34 H34B 109.5 . . ?
H34A C34 H34C 109.5 . . ?
H34B C34 H34C 109.5 . . ?
C27 C28 C29 123.2(5) . . ?
C27 C28 H28 118.4 . . ?
C29 C28 H28 118.4 . . ?
Sn1 C33 H33A 109.5 . . ?
Sn1 C33 H33B 109.5 . . ?
Sn1 C33 H33C 109.5 . . ?
H33A C33 H33B 109.5 . . ?
H33A C33 H33C 109.5 . . ?
H33B C33 H33C 109.5 . . ?
C23 C22 H22 119.2 . . ?
C21 C22 C23 121.6(4) . . ?
C21 C22 H22 119.2 . . ?
C29 C32 H32A 109.5 . . ?
C29 C32 H32B 109.5 . . ?
C29 C32 H32C 109.5 . . ?
H32A C32 H32B 109.5 . . ?
H32A C32 H32C 109.5 . . ?
H32B C32 H32C 109.5 . . ?
C13 C16 H16A 109.5 . . ?
C13 C16 H16B 109.5 . . ?
C13 C16 H16C 109.5 . . ?
H16A C16 H16B 109.5 . . ?
H16A C16 H16C 109.5 . . ?
H16B C16 H16C 109.5 . . ?

loop_
_geom_bond_atom_site_label_1
_geom_bond_atom_site_label_2
_geom_bond_distance
_geom_bond_site_symmetry_2
_geom_bond_publ_flag
Sn1 O4 2.078(2) . ?
Sn1 O3 2.070(2) . ?
Sn1 O1 2.437(3) . ?
Sn1 O2 2.416(3) . ?
Sn1 C34 2.115(4) . ?
Sn1 C33 2.102(5) . ?
O4 C1 1.333(4) . ?
O5 C8 1.343(5) . ?
O5 C9 1.373(4) . ?
O3 C17 1.345(4) . ?
O6 C25 1.373(4) . ?
O6 C24 1.346(5) . ?
O1 C2 1.246(4) . ?
O2 C18 1.270(4) . ?
C26 C25 1.480(6) . ?
C26 C31 1.382(5) . ?
C26 C27 1.383(6) . ?
C1 C9 1.366(5) . ?
C1 C2 1.451(5) . ?
C10 C9 1.471(5) . ?
C10 C15 1.390(5) . ?
C10 C11 1.372(5) . ?
C17 C25 1.371(5) . ?
C17 C18 1.414(5) . ?
C8 C3 1.409(6) . ?
C8 C7 1.403(5) . ?
C2 C3 1.451(5) . ?
C3 C4 1.393(5) . ?
C24 C19 1.384(5) . ?
C24 C23 1.396(5) . ?
C18 C19 1.440(5) . ?
C19 C20 1.418(6) . ?
C7 H7 0.9300 . ?
C7 C6 1.378(6) . ?
C20 H20 0.9300 . ?
C20 C21 1.368(6) . ?
C13 C12 1.378(6) . ?
C13 C14 1.356(6) . ?
C13 C16 1.490(6) . ?
C31 H31 0.9300 . ?
C31 C30 1.412(6) . ?
C23 H23 0.9300 . ?
C23 C22 1.405(7) . ?
C27 H27 0.9300 . ?
C27 C28 1.356(6) . ?
C4 H4 0.9300 . ?
C4 C5 1.363(6) . ?
C15 H15 0.9300 . ?
C15 C14 1.369(6) . ?
C6 H6 0.9300 . ?
C6 C5 1.385(7) . ?
C11 H11 0.9300 . ?
C11 C12 1.376(5) . ?
C5 H5 0.9300 . ?
C29 C30 1.341(7) . ?
C29 C28 1.389(6) . ?
C29 C32 1.477(7) . ?
C12 H12 0.9300 . ?
C14 H14 0.9300 . ?
C21 H21 0.9300 . ?
C21 C22 1.360(7) . ?
C30 H30 0.9300 . ?
C34 H34A 0.9600 . ?
C34 H34B 0.9600 . ?
C34 H34C 0.9600 . ?
C28 H28 0.9300 . ?
C33 H33A 0.9600 . ?
C33 H33B 0.9600 . ?
C33 H33C 0.9600 . ?
C22 H22 0.9300 . ?
C32 H32A 0.9600 . ?
C32 H32B 0.9600 . ?
C32 H32C 0.9600 . ?
C16 H16A 0.9600 . ?
C16 H16B 0.9600 . ?
C16 H16C 0.9600 . ?

loop_
_geom_torsion_atom_site_label_1
_geom_torsion_atom_site_label_2
_geom_torsion_atom_site_label_3
_geom_torsion_atom_site_label_4
_geom_torsion
_geom_torsion_site_symmetry_1
_geom_torsion_site_symmetry_2
_geom_torsion_site_symmetry_3
_geom_torsion_site_symmetry_4
_geom_torsion_publ_flag
Sn1 O4 C1 C9 176.7(3) . . . . ?
Sn1 O4 C1 C2 -2.2(4) . . . . ?
Sn1 O3 C17 C25 176.2(3) . . . . ?
Sn1 O3 C17 C18 -4.5(5) . . . . ?
Sn1 O1 C2 C1 -0.7(4) . . . . ?
Sn1 O1 C2 C3 179.9(3) . . . . ?
Sn1 O2 C18 C17 0.8(5) . . . . ?
Sn1 O2 C18 C19 -176.6(3) . . . . ?
O4 C1 C9 O5 177.3(3) . . . . ?
O4 C1 C9 C10 -3.9(6) . . . . ?
O4 C1 C2 O1 1.9(5) . . . . ?
O4 C1 C2 C3 -178.7(3) . . . . ?
O5 C8 C3 C2 -0.4(6) . . . . ?
O5 C8 C3 C4 178.0(3) . . . . ?
O5 C8 C7 C6 -179.7(4) . . . . ?
O3 C17 C25 O6 177.2(3) . . . . ?
O3 C17 C25 C26 -4.3(7) . . . . ?
O3 C17 C18 O2 2.1(6) . . . . ?
O3 C17 C18 C19 179.6(3) . . . . ?
O6 C24 C19 C18 -2.1(6) . . . . ?
O6 C24 C19 C20 177.1(4) . . . . ?
O6 C24 C23 C22 -176.3(4) . . . . ?
O1 C2 C3 C8 179.2(4) . . . . ?
O1 C2 C3 C4 0.9(6) . . . . ?
O2 C18 C19 C24 -179.5(4) . . . . ?
O2 C18 C19 C20 1.4(6) . . . . ?
C26 C31 C30 C29 -0.8(8) . . . . ?
C26 C27 C28 C29 -5.6(8) . . . . ?
C1 C2 C3 C8 -0.3(5) . . . . ?
C1 C2 C3 C4 -178.6(4) . . . . ?
C10 C15 C14 C13 -1.5(7) . . . . ?
C10 C11 C12 C13 -2.2(8) . . . . ?
C17 C18 C19 C24 3.1(6) . . . . ?
C17 C18 C19 C20 -176.1(4) . . . . ?
C8 O5 C9 C1 3.3(5) . . . . ?
C8 O5 C9 C10 -175.8(3) . . . . ?
C8 C3 C4 C5 2.4(6) . . . . ?
C8 C7 C6 C5 1.1(7) . . . . ?
C9 O5 C8 C3 -1.1(6) . . . . ?
C9 O5 C8 C7 179.5(3) . . . . ?
C9 C1 C2 O1 -177.1(4) . . . . ?
C9 C1 C2 C3 2.4(5) . . . . ?
C9 C10 C15 C14 177.6(4) . . . . ?
C9 C10 C11 C12 -175.7(4) . . . . ?
C2 C1 C9 O5 -3.9(6) . . . . ?
C2 C1 C9 C10 175.0(3) . . . . ?
C2 C3 C4 C5 -179.4(4) . . . . ?
C3 C8 C7 C6 0.9(6) . . . . ?
C3 C4 C5 C6 -0.4(7) . . . . ?
C25 O6 C24 C19 -1.0(6) . . . . ?
C25 O6 C24 C23 176.7(3) . . . . ?
C25 C26 C31 C30 177.9(4) . . . . ?
C25 C26 C27 C28 -174.8(4) . . . . ?
C25 C17 C18 O2 -178.5(4) . . . . ?
C25 C17 C18 C19 -1.0(6) . . . . ?
C24 O6 C25 C26 -175.5(3) . . . . ?
C24 O6 C25 C17 3.3(6) . . . . ?
C24 C19 C20 C21 -0.4(6) . . . . ?
C24 C23 C22 C21 -1.5(7) . . . . ?
C18 C17 C25 O6 -2.2(6) . . . . ?
C18 C17 C25 C26 176.4(4) . . . . ?
C18 C19 C20 C21 178.8(4) . . . . ?
C19 C24 C23 C22 1.4(6) . . . . ?
C19 C20 C21 C22 0.3(7) . . . . ?
C7 C8 C3 C2 179.0(3) . . . . ?
C7 C8 C3 C4 -2.7(6) . . . . ?
C7 C6 C5 C4 -1.4(8) . . . . ?
C20 C21 C22 C23 0.7(8) . . . . ?
C31 C26 C25 O6 -8.7(5) . . . . ?
C31 C26 C25 C17 172.6(4) . . . . ?
C31 C26 C27 C28 3.1(7) . . . . ?
C23 C24 C19 C18 -179.7(4) . . . . ?
C23 C24 C19 C20 -0.5(6) . . . . ?
C27 C26 C25 O6 169.1(4) . . . . ?
C27 C26 C25 C17 -9.5(7) . . . . ?
C27 C26 C31 C30 -0.1(7) . . . . ?
C15 C10 C9 O5 3.1(5) . . . . ?
C15 C10 C9 C1 -175.9(4) . . . . ?
C15 C10 C11 C12 1.8(7) . . . . ?
C11 C10 C9 O5 -179.5(4) . . . . ?
C11 C10 C9 C1 1.5(7) . . . . ?
C11 C10 C15 C14 0.0(6) . . . . ?
C12 C13 C14 C15 1.1(7) . . . . ?
C14 C13 C12 C11 0.7(7) . . . . ?
C30 C29 C28 C27 4.5(8) . . . . ?
C28 C29 C30 C31 -1.3(7) . . . . ?
C32 C29 C30 C31 179.9(5) . . . . ?
C32 C29 C28 C27 -176.6(5) . . . . ?
C16 C13 C12 C11 -179.1(5) . . . . ?
C16 C13 C14 C15 -179.0(5) . . . . ?
